data_4507509
loop_
_publ_author_name
'Zhou, Jing-Min'
'Shi, Wei'
'Xu, Na'
'Cheng, Peng'

_publ_section_title
;
 A New Family of 4f-3d Heterometallic Metal--Organic Frameworks with
 2,2&#x2032;-Bipyridine-3,3&#x2032;-dicarboxylic Acid: Syntheses,
 Structures and Magnetic Properties
;
_journal_issue 3
_journal_name_full 'Crystal Growth &amp; Design'
_journal_page_first 1218
_journal_paper_doi 10.1021/cg301668g
_journal_volume 13
_journal_year 2013
_chemical_formula_moiety 'C48 H34 Co N8 Nd2 O22, 7(H2O)'
_chemical_formula_sum 'C48 H50 Co N8 Nd2 O29'
_chemical_formula_weight 1550.36
_chemical_name_systematic
;
 ? 
;
_space_group_crystal_system tetragonal
_space_group_IT_number 88
_space_group_name_Hall '-I 4ad'
_space_group_name_H-M_alt 'I 41/a'
_symmetry_space_group_name_Hall '-I 4ad'
_symmetry_space_group_name_H-M 'I 41/a :2'
_atom_sites_solution_hydrogens geom
_atom_sites_solution_primary direct
_atom_sites_solution_secondary difmap
_audit_creation_method
;
  Olex2 1.1
  (compiled 2011.11.01 svn.r2039, GUI svn.r3906)
;
_cell_angle_alpha 90.00
_cell_angle_beta 90.00
_cell_angle_gamma 90.00
_cell_formula_units_Z 16
_cell_length_a 45.7979(7)
_cell_length_b 45.7979(7)
_cell_length_c 11.2276(2)
_cell_measurement_reflns_used 8495
_cell_measurement_temperature 293(2)
_cell_measurement_theta_max 29.1425
_cell_measurement_theta_min 2.4162
_cell_volume 23549.3(7)
_computing_cell_refinement
;
CrysAlisPro, Agilent Technologies,
Version 1.171.35.11 (release 16-05-2011 CrysAlis171 .NET)
(compiled May 16 2011,17:55:39)
;
_computing_data_collection
;
CrysAlisPro, Agilent Technologies,
Version 1.171.35.11 (release 16-05-2011 CrysAlis171 .NET)
(compiled May 16 2011,17:55:39)
;
_computing_data_reduction
;
CrysAlisPro, Agilent Technologies,
Version 1.171.35.11 (release 16-05-2011 CrysAlis171 .NET)
(compiled May 16 2011,17:55:39)
;
_computing_molecular_graphics
;
O. V. Dolomanov, L. J. Bourhis, R. J. Gildea, J. A. K. Howard and H. Puschmann,
OLEX2: a complete structure solution, refinement and analysis program.
J. Appl. Cryst. (2009). 42, 339-341.
;
_computing_publication_material
;
O. V. Dolomanov, L. J. Bourhis, R. J. Gildea, J. A. K. Howard and H. Puschmann,
OLEX2: a complete structure solution, refinement and analysis program.
J. Appl. Cryst. (2009). 42, 339-341.
;
_computing_structure_refinement
;
XL, G.M. Sheldrick, Acta Cryst.
(2008). A64, 112-122
;
_computing_structure_solution
;
XS, G.M. Sheldrick, Acta Cryst.
(2008). A64, 112-122
;
_diffrn_ambient_temperature 293(2)
_diffrn_detector_area_resol_mean 16.2116
_diffrn_measured_fraction_theta_full 0.999
_diffrn_measured_fraction_theta_max 0.999
_diffrn_measurement_details
;
  1 omega   47.00   74.00   0.6000   80.0000
omega____ theta____ kappa____ phi______ frames
    -       18.1935 -132.0000   29.0000 45

  2 omega   -1.00   86.00   0.6000   80.0000
omega____ theta____ kappa____ phi______ frames
    -       18.1935   37.0000 -180.0000 145
;
_diffrn_measurement_device_type 'SuperNova, Single source at offset), Eos'
_diffrn_measurement_method '\w scans'
_diffrn_orient_matrix_UB_11 0.0137525000
_diffrn_orient_matrix_UB_12 0.0066762000
_diffrn_orient_matrix_UB_13 -0.0101282000
_diffrn_orient_matrix_UB_21 0.0065328000
_diffrn_orient_matrix_UB_22 -0.0139740000
_diffrn_orient_matrix_UB_23 -0.0056661000
_diffrn_orient_matrix_UB_31 -0.0028480000
_diffrn_orient_matrix_UB_32 0.0001845000
_diffrn_orient_matrix_UB_33 -0.0620850000
_diffrn_radiation_monochromator mirror
_diffrn_radiation_type 'Mo K\a'
_diffrn_radiation_wavelength 0.7107
_diffrn_reflns_av_R_equivalents 0.0384
_diffrn_reflns_av_unetI/netI 0.0597
_diffrn_reflns_limit_h_max 49
_diffrn_reflns_limit_h_min -27
_diffrn_reflns_limit_k_max 54
_diffrn_reflns_limit_k_min -27
_diffrn_reflns_limit_l_max 12
_diffrn_reflns_limit_l_min -13
_diffrn_reflns_number 23106
_diffrn_reflns_theta_full 25.01
_diffrn_reflns_theta_max 25.01
_diffrn_reflns_theta_min 2.42
_diffrn_source 'SuperNova (Mo) X-ray Source'
_exptl_absorpt_coefficient_mu 2.112
_exptl_absorpt_correction_T_max 1.00000
_exptl_absorpt_correction_T_min 0.94110
_exptl_absorpt_correction_type multi-scan
_exptl_absorpt_process_details
;
CrysAlisPro, Agilent Technologies,
Version 1.171.35.11 (release 16-05-2011 CrysAlis171 .NET)
(compiled May 16 2011,17:55:39)
Empirical absorption correction using spherical harmonics,
 implemented in SCALE3 ABSPACK scaling algorithm.
;
_exptl_crystal_density_diffrn 1.733
_exptl_crystal_density_method 'not measured'
_exptl_crystal_F_000 12144
_exptl_crystal_size_max 0.20
_exptl_crystal_size_mid 0.10
_exptl_crystal_size_min 0.10
_platon_squeeze_details
;
;
_refine_diff_density_max 1.638
_refine_diff_density_min -0.902
_refine_diff_density_rms 0.157
_refine_ls_extinction_method none
_refine_ls_goodness_of_fit_ref 1.030
_refine_ls_hydrogen_treatment mixed
_refine_ls_matrix_type full
_refine_ls_number_parameters 798
_refine_ls_number_reflns 10373
_refine_ls_number_restraints 180
_refine_ls_restrained_S_all 1.034
_refine_ls_R_factor_all 0.0879
_refine_ls_R_factor_gt 0.0564
_refine_ls_shift/su_max 0.003
_refine_ls_shift/su_mean 0.000
_refine_ls_structure_factor_coef Fsqd
_refine_ls_weighting_details 'calc w=1/[\s^2^(Fo^2^)+(0.0515P)^2^+583.0094P] where P=(Fo^2^+2Fc^2^)/3'
_refine_ls_weighting_scheme calc
_refine_ls_wR_factor_gt 0.1379
_refine_ls_wR_factor_ref 0.1572
_reflns_number_gt 7167
_reflns_number_total 10373
_reflns_threshold_expression >2sigma(I)
_cod_data_source_file cg301668g_si_002.cif
_cod_data_source_block 3-Nd
_cod_database_code 4507509
_reflns_odcompleteness_completeness 99.72
_reflns_odcompleteness_iscentric 1
_reflns_odcompleteness_theta 26.32

loop_
_space_group_symop_id
_space_group_symop_operation_xyz
1 'x, y, z'
2 '-y+3/4, x+1/4, z+1/4'
3 '-x, -y+1/2, z'
4 'y+1/4, -x+1/4, z+1/4'
5 'x+1/2, y+1/2, z+1/2'
6 '-y+5/4, x+3/4, z+3/4'
7 '-x+1/2, -y+1, z+1/2'
8 'y+3/4, -x+3/4, z+3/4'
9 '-x, -y, -z'
10 'y-3/4, -x-1/4, -z-1/4'
11 'x, y-1/2, -z'
12 '-y-1/4, x-1/4, -z-1/4'
13 '-x+1/2, -y+1/2, -z+1/2'
14 'y-1/4, -x+1/4, -z+1/4'
15 'x+1/2, y, -z+1/2'
16 '-y+1/4, x+1/4, -z+1/4'

loop_
_atom_site_label
_atom_site_type_symbol
_atom_site_fract_x
_atom_site_fract_y
_atom_site_fract_z
_atom_site_U_iso_or_equiv
_atom_site_adp_type
_atom_site_occupancy
_atom_site_symmetry_multiplicity
_atom_site_calc_flag
_atom_site_refinement_flags
C1 C 0.62419(17) 0.38686(17) -0.1493(7) 0.0159(17) Uani 1 1 d .
C2 C 0.64300(17) 0.35993(18) -0.1301(7) 0.0171(18) Uani 1 1 d .
C3 C 0.6652(2) 0.3607(2) -0.0469(8) 0.030(2) Uani 1 1 d .
H3 H 0.6668 0.3766 0.0045 0.036 Uiso 1 1 calc R
C4 C 0.6851(2) 0.3379(2) -0.0398(9) 0.039(3) Uani 1 1 d .
H4 H 0.6994 0.3376 0.0191 0.047 Uiso 1 1 calc R
C5 C 0.6832(2) 0.3159(2) -0.1213(9) 0.034(2) Uani 1 1 d .
H5 H 0.6977 0.3017 -0.1223 0.041 Uiso 1 1 calc R
C6 C 0.64042(18) 0.33488(18) -0.2010(7) 0.0183(18) Uani 1 1 d .
C7 C 0.61617(17) 0.32829(16) -0.2866(7) 0.0133(17) Uani 1 1 d .
C8 C 0.60582(18) 0.30869(18) -0.4725(7) 0.0179(18) Uani 1 1 d .
H8 H 0.6123 0.3005 -0.5434 0.021 Uiso 1 1 calc R
C9 C 0.57646(19) 0.31273(19) -0.4561(8) 0.023(2) Uani 1 1 d .
H9 H 0.5632 0.3075 -0.5150 0.028 Uiso 1 1 calc R
C10 C 0.56709(19) 0.32478(18) -0.3498(7) 0.0198(19) Uani 1 1 d .
H10 H 0.5472 0.3275 -0.3370 0.024 Uiso 1 1 calc R
C11 C 0.58649(17) 0.33279(17) -0.2632(7) 0.0145(17) Uani 1 1 d .
C12 C 0.57527(17) 0.34604(17) -0.1475(7) 0.0136(17) Uani 1 1 d .
C13 C 0.54409(19) 0.36574(17) 0.3561(7) 0.0184(18) Uani 1 1 d .
C14 C 0.52689(17) 0.36856(18) 0.2402(7) 0.0167(18) Uani 1 1 d .
C15 C 0.52995(18) 0.34705(18) 0.1536(7) 0.0186(18) Uani 1 1 d .
H15 H 0.5422 0.3312 0.1668 0.022 Uiso 1 1 calc R
C16 C 0.51458(17) 0.34938(17) 0.0474(7) 0.0163(18) Uani 1 1 d .
H16 H 0.5166 0.3354 -0.0120 0.020 Uiso 1 1 calc R
C17 C 0.49674(18) 0.37244(18) 0.0326(7) 0.0174(18) Uani 1 1 d .
H17 H 0.4864 0.3740 -0.0385 0.021 Uiso 1 1 calc R
C18 C 0.50833(16) 0.39155(17) 0.2179(7) 0.0122(16) Uani 1 1 d .
C19 C 0.50073(18) 0.41547(19) 0.3045(7) 0.0192(18) Uani 1 1 d .
C20 C 0.4612(2) 0.4400(2) 0.3865(9) 0.035(2) Uani 1 1 d .
H20 H 0.4413 0.4438 0.3872 0.042 Uiso 1 1 calc R
C21 C 0.4789(2) 0.4539(2) 0.4694(9) 0.044(3) Uani 1 1 d .
H21 H 0.4710 0.4655 0.5293 0.053 Uiso 1 1 calc R
C22 C 0.5087(2) 0.4500(2) 0.4594(8) 0.031(2) Uani 1 1 d .
H22 H 0.5212 0.4602 0.5094 0.037 Uiso 1 1 calc R
C23 C 0.52002(17) 0.43095(18) 0.3759(7) 0.0164(17) Uani 1 1 d .
C24 C 0.55256(17) 0.42976(17) 0.3583(7) 0.0154(17) Uani 1 1 d .
C25 C 0.6468(2) 0.4554(2) 0.4667(9) 0.038(2) Uani 1 1 d U
C26 C 0.6689(2) 0.4726(2) 0.3875(9) 0.0422(17) Uani 1 1 d U
C27 C 0.6629(3) 0.5025(3) 0.3632(10) 0.049(2) Uani 1 1 d U
H27 H 0.6456 0.5108 0.3901 0.059 Uiso 1 1 calc R
C28 C 0.6828(3) 0.5193(3) 0.2996(10) 0.051(2) Uani 1 1 d U
H28 H 0.6787 0.5384 0.2762 0.062 Uiso 1 1 calc R
C29 C 0.7087(3) 0.5060(3) 0.2737(10) 0.050(2) Uani 1 1 d U
H29 H 0.7234 0.5175 0.2409 0.060 Uiso 1 1 calc R
C30 C 0.6939(2) 0.4609(2) 0.3411(9) 0.0380(16) Uani 1 1 d U
C31 C 0.7005(2) 0.4294(2) 0.3468(9) 0.0358(17) Uani 1 1 d U
C32 C 0.7322(3) 0.3919(3) 0.3933(10) 0.0488(19) Uani 1 1 d U
H32 H 0.7495 0.3860 0.4288 0.059 Uiso 1 1 calc R
C33 C 0.7169(2) 0.3710(3) 0.3438(10) 0.047(2) Uani 1 1 d U
H33 H 0.7235 0.3518 0.3414 0.056 Uiso 1 1 calc R
C34 C 0.6905(2) 0.3792(2) 0.2956(9) 0.040(2) Uani 1 1 d U
H34 H 0.6781 0.3652 0.2636 0.048 Uiso 1 1 calc R
C35 C 0.68237(18) 0.40861(18) 0.2948(7) 0.0190(18) Uani 1 1 d U
C36 C 0.65477(18) 0.41647(18) 0.2306(7) 0.0187(18) Uani 1 1 d U
C37 C 0.56366(18) 0.47231(18) -0.2561(8) 0.0194(19) Uani 1 1 d .
C38 C 0.54182(18) 0.49241(18) -0.1943(8) 0.0206(19) Uani 1 1 d .
C39 C 0.51212(18) 0.48553(19) -0.1985(8) 0.023(2) Uani 1 1 d .
H39 H 0.5061 0.4678 -0.2305 0.028 Uiso 1 1 calc R
C40 C 0.49162(18) 0.50504(19) -0.1552(8) 0.023(2) Uani 1 1 d .
H40 H 0.4719 0.5002 -0.1533 0.028 Uiso 1 1 calc R
C41 C 0.50113(18) 0.53189(19) -0.1148(7) 0.0216(19) Uani 1 1 d .
H41 H 0.4873 0.5455 -0.0904 0.026 Uiso 1 1 calc R
C42 C 0.54956(19) 0.51921(18) -0.1437(8) 0.0220(19) Uani 1 1 d .
C43 C 0.57999(17) 0.52920(18) -0.1247(8) 0.0212(19) Uani 1 1 d .
C44 C 0.61134(19) 0.5686(2) -0.1473(8) 0.027(2) Uani 1 1 d .
H44 H 0.6143 0.5880 -0.1696 0.032 Uiso 1 1 calc R
C45 C 0.63486(19) 0.55243(19) -0.1054(9) 0.027(2) Uani 1 1 d .
H45 H 0.6535 0.5605 -0.1031 0.033 Uiso 1 1 calc R
C46 C 0.63021(18) 0.52434(19) -0.0677(9) 0.030(2) Uani 1 1 d .
H46 H 0.6455 0.5134 -0.0364 0.036 Uiso 1 1 calc R
C47 C 0.60215(19) 0.51211(19) -0.0764(8) 0.025(2) Uani 1 1 d .
C48 C 0.5973(2) 0.4829(2) -0.0195(8) 0.027(2) Uani 1 1 d .
N1 N 0.66129(15) 0.31386(15) -0.2002(6) 0.0213(16) Uani 1 1 d .
N2 N 0.62558(14) 0.31623(14) -0.3893(6) 0.0152(14) Uani 1 1 d .
N3 N 0.72618(19) 0.4213(2) 0.4004(8) 0.0446(17) Uani 1 1 d U
N4 N 0.7147(2) 0.4779(2) 0.2916(8) 0.0459(17) Uani 1 1 d U
N5 N 0.52940(15) 0.53907(16) -0.1094(7) 0.0238(17) Uani 1 1 d .
N6 N 0.58469(15) 0.55737(15) -0.1564(7) 0.0243(17) Uani 1 1 d .
N7 N 0.49302(14) 0.39329(14) 0.1150(6) 0.0156(15) Uani 1 1 d .
N8 N 0.47176(15) 0.42115(16) 0.3054(6) 0.0228(17) Uani 1 1 d .
O1 O 0.57049(13) 0.35904(12) 0.3458(5) 0.0214(13) Uani 1 1 d .
O2 O 0.53075(13) 0.36995(13) 0.4519(5) 0.0214(13) Uani 1 1 d .
O3 O 0.56828(12) 0.43594(12) 0.4472(5) 0.0199(13) Uani 1 1 d .
O4 O 0.56153(12) 0.42423(13) 0.2550(5) 0.0224(14) Uani 1 1 d .
O5 O 0.63069(14) 0.40908(18) 0.2772(6) 0.043(2) Uani 1 1 d .
O6 O 0.65589(13) 0.42951(14) 0.1343(5) 0.0268(14) Uani 1 1 d .
O7 O 0.59411(13) 0.37330(12) 0.1338(5) 0.0223(13) Uani 1 1 d .
H7A H 0.5814 0.3692 0.1905 0.033 Uiso 1 1 d R
H7B H 0.5878 0.3652 0.0673 0.033 Uiso 1 1 d R
O8 O 0.55611(11) 0.41583(12) -0.0175(5) 0.0167(12) Uani 1 1 d .
H8A H 0.5574 0.3982 -0.0466 0.025 Uiso 1 1 d R
H8B H 0.5402 0.4170 0.0248 0.025 Uiso 1 1 d R
O9 O 0.60774(16) 0.47022(16) 0.2425(6) 0.046(2) Uani 1 1 d .
H9A H 0.6235 0.4803 0.2198 0.068 Uiso 1 1 d R
H9B H 0.5925 0.4823 0.2398 0.068 Uiso 1 1 d R
O10 O 0.57393(14) 0.47729(13) 0.0325(6) 0.0311(16) Uani 1 1 d .
O11 O 0.61876(13) 0.46507(13) -0.0209(5) 0.0245(14) Uani 1 1 d .
O12 O 0.61974(12) 0.40289(12) -0.0618(5) 0.0182(13) Uani 1 1 d .
O13 O 0.63515(13) 0.45139(12) -0.2470(5) 0.0219(13) Uani 1 1 d .
O14 O 0.55726(12) 0.39629(13) -0.3638(5) 0.0220(13) Uani 1 1 d .
H14A H 0.5603 0.3848 -0.3055 0.033 Uiso 1 1 d R
H14B H 0.5421 0.4066 -0.3499 0.033 Uiso 1 1 d R
O15 O 0.61242(12) 0.38688(12) -0.5176(5) 0.0206(13) Uani 1 1 d .
H15A H 0.6158 0.3719 -0.4745 0.031 Uiso 1 1 d R
H15B H 0.5981 0.3833 -0.5637 0.031 Uiso 1 1 d R
O16 O 0.61594(12) 0.39097(12) -0.2545(5) 0.0187(13) Uani 1 1 d .
O17 O 0.56741(13) 0.44684(12) -0.2164(5) 0.0243(14) Uani 1 1 d .
O18 O 0.57549(13) 0.48142(13) -0.3493(5) 0.0262(14) Uani 1 1 d .
O19 O 0.62210(15) 0.46556(16) 0.4716(6) 0.0407(18) Uani 1 1 d .
O20 O 0.65523(16) 0.43414(16) 0.5279(6) 0.0419(18) Uani 1 1 d .
O21 O 0.58542(13) 0.33612(13) -0.0510(5) 0.0226(14) Uani 1 1 d .
O22 O 0.55690(12) 0.36595(12) -0.1573(5) 0.0176(12) Uani 1 1 d .
O23 O 0.56687(18) 0.50411(17) 0.3799(7) 0.055(2) Uani 1 1 d .
O24 O 0.76684(19) 0.5297(2) 0.0841(7) 0.076(3) Uani 1 1 d .
O25 O 0.69503(19) 0.4542(2) -0.2352(8) 0.072(3) Uani 1 1 d .
O27 O 0.4700(3) 0.3537(3) -0.2492(11) 0.122(4) Uani 1 1 d U
Co1 Co 0.54614(2) 0.58303(2) -0.12847(10) 0.0180(3) Uani 1 1 d .
Nd1 Nd 0.600179(9) 0.429087(9) -0.38772(4) 0.01435(13) Uani 1 1 d .
Nd2 Nd 0.599722(9) 0.426544(9) 0.10896(4) 0.01524(13) Uani 1 1 d .
O28 O 0.4977(3) 0.4135(3) -0.2604(11) 0.106(4) Uani 1 1 d U
O26 O 0.6014(3) 0.2755(3) -0.7487(11) 0.111(4) Uani 1 1 d U
O29 O 0.6376(5) 0.3279(5) 0.231(2) 0.259(11) Uani 1 1 d U

loop_
_atom_site_aniso_label
_atom_site_aniso_U_11
_atom_site_aniso_U_22
_atom_site_aniso_U_33
_atom_site_aniso_U_23
_atom_site_aniso_U_13
_atom_site_aniso_U_12
C1 0.012(4) 0.011(4) 0.025(5) 0.000(4) 0.003(4) -0.004(3)
C2 0.015(4) 0.021(4) 0.015(4) -0.006(3) -0.002(3) 0.003(3)
C3 0.026(5) 0.030(5) 0.033(5) -0.014(4) -0.011(4) 0.005(4)
C4 0.029(6) 0.041(6) 0.047(6) -0.015(5) -0.019(5) 0.012(5)
C5 0.026(5) 0.036(6) 0.041(6) -0.022(5) -0.019(5) 0.017(4)
C6 0.019(4) 0.015(4) 0.021(4) 0.000(4) 0.000(4) 0.000(3)
C7 0.019(4) 0.006(4) 0.015(4) 0.000(3) 0.000(3) -0.001(3)
C8 0.026(5) 0.017(4) 0.011(4) -0.001(3) 0.000(4) 0.000(4)
C9 0.020(5) 0.023(5) 0.026(5) -0.003(4) -0.009(4) -0.001(4)
C10 0.017(4) 0.017(4) 0.025(5) -0.003(4) 0.002(4) 0.001(3)
C11 0.019(4) 0.010(4) 0.014(4) -0.004(3) 0.000(3) -0.003(3)
C12 0.012(4) 0.015(4) 0.015(4) -0.003(3) 0.003(3) -0.008(3)
C13 0.028(5) 0.011(4) 0.016(4) -0.001(3) 0.001(4) 0.005(4)
C14 0.014(4) 0.021(5) 0.015(4) -0.002(3) 0.000(3) 0.002(3)
C15 0.021(5) 0.013(4) 0.022(4) -0.005(4) -0.001(4) 0.000(3)
C16 0.020(4) 0.017(4) 0.012(4) -0.010(3) 0.002(3) -0.008(3)
C17 0.016(4) 0.023(5) 0.013(4) -0.001(4) 0.002(3) -0.005(4)
C18 0.010(4) 0.016(4) 0.011(4) 0.001(3) 0.000(3) -0.001(3)
C19 0.018(4) 0.024(5) 0.016(4) -0.002(4) -0.005(4) 0.005(4)
C20 0.012(5) 0.049(7) 0.044(6) -0.019(5) -0.003(4) 0.008(4)
C21 0.034(6) 0.053(7) 0.045(6) -0.037(6) -0.011(5) 0.024(5)
C22 0.032(5) 0.034(6) 0.026(5) -0.021(4) -0.012(4) 0.009(4)
C23 0.015(4) 0.021(4) 0.013(4) -0.001(3) -0.006(3) 0.001(3)
C24 0.016(4) 0.008(4) 0.022(4) -0.001(3) -0.005(4) 0.007(3)
C25 0.045(4) 0.038(3) 0.032(3) -0.005(3) 0.003(3) 0.006(3)
C26 0.044(3) 0.043(3) 0.040(3) -0.004(3) 0.007(3) -0.007(3)
C27 0.051(3) 0.047(3) 0.051(3) -0.004(3) 0.012(3) -0.006(3)
C28 0.053(3) 0.051(3) 0.051(3) -0.002(3) 0.012(3) -0.008(3)
C29 0.050(3) 0.053(3) 0.048(3) 0.001(3) 0.008(3) -0.010(3)
C30 0.036(3) 0.045(3) 0.033(3) -0.004(2) 0.004(2) -0.012(2)
C31 0.030(3) 0.048(3) 0.029(3) 0.000(3) 0.003(3) -0.008(3)
C32 0.040(3) 0.060(3) 0.046(3) 0.007(3) -0.001(3) 0.006(3)
C33 0.041(3) 0.052(3) 0.047(3) 0.008(3) 0.006(3) 0.009(3)
C34 0.036(4) 0.044(4) 0.041(4) 0.005(3) 0.007(3) 0.009(3)
C35 0.014(3) 0.023(4) 0.020(3) 0.003(3) 0.004(3) 0.006(3)
C36 0.018(4) 0.017(3) 0.021(3) -0.001(3) -0.001(3) -0.001(3)
C37 0.012(4) 0.016(5) 0.030(5) -0.007(4) -0.006(4) -0.002(3)
C38 0.015(4) 0.017(4) 0.030(5) 0.001(4) -0.007(4) 0.000(3)
C39 0.019(5) 0.018(5) 0.034(5) -0.001(4) 0.001(4) 0.000(4)
C40 0.012(4) 0.024(5) 0.035(5) -0.001(4) -0.003(4) -0.005(4)
C41 0.014(4) 0.023(5) 0.027(5) 0.000(4) -0.001(4) 0.004(4)
C42 0.021(5) 0.015(4) 0.030(5) -0.001(4) 0.000(4) -0.003(4)
C43 0.008(4) 0.016(4) 0.040(5) -0.006(4) 0.001(4) 0.002(3)
C44 0.017(5) 0.021(5) 0.042(6) 0.003(4) -0.003(4) -0.005(4)
C45 0.014(5) 0.021(5) 0.046(6) 0.004(4) 0.000(4) -0.003(4)
C46 0.009(4) 0.020(5) 0.062(7) -0.002(5) -0.009(4) 0.004(4)
C47 0.019(5) 0.016(4) 0.039(5) -0.005(4) -0.006(4) -0.003(4)
C48 0.025(5) 0.022(5) 0.033(5) -0.007(4) -0.012(4) -0.005(4)
N1 0.021(4) 0.018(4) 0.025(4) -0.006(3) 0.002(3) 0.008(3)
N2 0.019(4) 0.012(3) 0.014(3) -0.003(3) 0.002(3) 0.004(3)
N3 0.034(3) 0.060(3) 0.039(3) 0.002(3) 0.001(3) -0.007(3)
N4 0.043(3) 0.051(3) 0.043(3) 0.000(3) 0.005(3) -0.012(3)
N5 0.013(4) 0.021(4) 0.038(4) -0.002(3) -0.006(3) 0.001(3)
N6 0.015(4) 0.018(4) 0.040(5) -0.006(3) -0.006(3) 0.003(3)
N7 0.012(3) 0.017(4) 0.018(4) 0.002(3) 0.000(3) -0.002(3)
N8 0.012(4) 0.030(4) 0.026(4) -0.011(3) -0.003(3) 0.006(3)
O1 0.025(3) 0.020(3) 0.019(3) -0.002(2) -0.005(3) 0.005(3)
O2 0.024(3) 0.025(3) 0.015(3) -0.003(3) -0.002(3) -0.001(3)
O3 0.018(3) 0.021(3) 0.021(3) -0.003(3) -0.011(3) -0.003(2)
O4 0.018(3) 0.029(4) 0.020(3) -0.009(3) 0.002(3) -0.001(3)
O5 0.018(4) 0.082(6) 0.029(4) 0.020(4) -0.008(3) -0.016(4)
O6 0.021(3) 0.040(4) 0.019(3) 0.008(3) 0.000(3) -0.001(3)
O7 0.032(4) 0.017(3) 0.018(3) -0.003(2) 0.005(3) 0.005(3)
O8 0.010(3) 0.019(3) 0.021(3) -0.007(2) -0.001(2) -0.002(2)
O9 0.034(4) 0.050(5) 0.053(5) -0.032(4) 0.012(4) -0.010(4)
O10 0.023(4) 0.020(3) 0.050(4) -0.002(3) 0.001(3) -0.002(3)
O11 0.023(3) 0.018(3) 0.032(3) -0.001(3) 0.003(3) 0.005(3)
O12 0.019(3) 0.019(3) 0.017(3) -0.008(2) 0.003(2) 0.002(2)
O13 0.023(3) 0.017(3) 0.026(3) 0.006(3) -0.004(3) -0.004(3)
O14 0.014(3) 0.028(3) 0.024(3) 0.006(3) -0.002(3) 0.001(3)
O15 0.022(3) 0.022(3) 0.018(3) -0.002(2) -0.005(3) 0.007(3)
O16 0.023(3) 0.016(3) 0.018(3) 0.002(2) -0.004(2) -0.001(2)
O17 0.029(4) 0.014(3) 0.030(3) 0.005(3) 0.009(3) 0.007(3)
O18 0.029(4) 0.017(3) 0.032(4) 0.003(3) 0.004(3) -0.003(3)
O19 0.033(4) 0.051(5) 0.038(4) -0.001(3) -0.005(3) -0.012(4)
O20 0.042(4) 0.044(5) 0.039(4) -0.002(4) 0.000(3) 0.000(4)
O21 0.024(3) 0.025(3) 0.018(3) 0.000(3) 0.004(3) 0.002(3)
O22 0.014(3) 0.022(3) 0.017(3) -0.002(2) 0.004(2) 0.003(2)
O23 0.052(5) 0.038(5) 0.075(6) 0.007(4) 0.017(4) 0.008(4)
O24 0.054(6) 0.125(9) 0.048(5) -0.023(5) 0.013(4) -0.047(6)
O25 0.048(5) 0.097(8) 0.069(6) -0.019(5) -0.009(5) -0.007(5)
O27 0.104(7) 0.149(8) 0.114(7) -0.043(7) -0.006(6) -0.021(7)
Co1 0.0147(6) 0.0141(6) 0.0252(6) -0.0031(5) -0.0065(5) 0.0000(5)
Nd1 0.0135(2) 0.0175(2) 0.0120(2) 0.00083(18) -0.00135(17) 0.00239(18)
Nd2 0.0121(2) 0.0163(2) 0.0173(2) -0.00672(18) 0.00022(18) 0.00110(18)
O28 0.101(7) 0.109(7) 0.110(7) 0.008(6) 0.010(6) 0.014(6)
O26 0.137(8) 0.090(7) 0.107(7) -0.024(6) -0.031(6) 0.028(6)
O29 0.254(14) 0.264(14) 0.258(14) 0.011(9) 0.002(9) 0.015(9)

loop_
_atom_type_symbol
_atom_type_description
_atom_type_scat_dispersion_real
_atom_type_scat_dispersion_imag
_atom_type_scat_source
C C 0.0033 0.0016 'International Tables Vol C Tables 4.2.6.8 and 6.1.1.4'
H H 0.0000 0.0000 'International Tables Vol C Tables 4.2.6.8 and 6.1.1.4'
Co Co 0.3494 0.9721 'International Tables Vol C Tables 4.2.6.8 and 6.1.1.4'
N N 0.0061 0.0033 'International Tables Vol C Tables 4.2.6.8 and 6.1.1.4'
Nd Nd -0.1943 3.0179 'International Tables Vol C Tables 4.2.6.8 and 6.1.1.4'
O O 0.0106 0.0060 'International Tables Vol C Tables 4.2.6.8 and 6.1.1.4'

loop_
_geom_angle_atom_site_label_1
_geom_angle_atom_site_label_2
_geom_angle_atom_site_label_3
_geom_angle
_geom_angle_site_symmetry_1
_geom_angle_site_symmetry_3
O12 C1 C2 117.4(7) . .
O12 C1 O16 127.3(8) . .
O16 C1 C2 115.2(7) . .
C3 C2 C1 119.4(7) . .
C3 C2 C6 118.0(8) . .
C6 C2 C1 122.4(7) . .
C2 C3 C4 120.0(8) . .
C5 C4 C3 118.4(9) . .
N1 C5 C4 122.8(9) . .
C2 C6 C7 126.3(7) . .
N1 C6 C2 121.2(7) . .
N1 C6 C7 112.6(7) . .
C11 C7 C6 124.7(7) . .
N2 C7 C6 113.2(7) . .
N2 C7 C11 122.1(7) . .
N2 C8 C9 122.2(8) . .
C8 C9 C10 118.3(8) . .
C11 C10 C9 121.3(8) . .
C7 C11 C12 123.1(7) . .
C10 C11 C7 117.3(7) . .
C10 C11 C12 119.6(7) . .
O21 C12 C11 117.7(7) . .
O22 C12 C11 116.3(7) . .
O22 C12 O21 126.0(7) . .
O1 C13 C14 116.1(7) . .
O1 C13 O2 126.0(8) . .
O2 C13 C14 117.9(7) . .
C15 C14 C13 118.9(7) . .
C18 C14 C13 122.6(7) . .
C18 C14 C15 118.5(7) . .
C16 C15 C14 119.6(8) . .
C17 C16 C15 118.3(7) . .
N7 C17 C16 123.5(8) . .
C14 C18 C19 125.6(7) . .
N7 C18 C14 121.3(7) . .
N7 C18 C19 112.9(7) . .
C23 C19 C18 126.7(7) . .
N8 C19 C18 111.8(7) . .
N8 C19 C23 121.5(8) . .
N8 C20 C21 122.7(8) . .
C22 C21 C20 117.4(9) . .
C21 C22 C23 120.7(8) . .
C19 C23 C24 122.4(7) . .
C22 C23 C19 118.4(8) . .
C22 C23 C24 119.0(7) . .
O3 C24 C23 116.9(7) . .
O4 C24 C23 116.9(7) . .
O4 C24 O3 126.1(8) . .
C26 C25 Nd1 172.9(8) . 1_556
O19 C25 C26 115.7(10) . .
O19 C25 O20 123.6(10) . .
O19 C25 Nd1 57.3(6) . 1_556
O20 C25 C26 120.5(10) . .
O20 C25 Nd1 66.4(6) . 1_556
C27 C26 C25 118.1(10) . .
C30 C26 C25 124.1(10) . .
C30 C26 C27 117.8(10) . .
C28 C27 C26 120.4(11) . .
C29 C28 C27 115.5(12) . .
N4 C29 C28 125.2(11) . .
C26 C30 C31 122.6(9) . .
N4 C30 C26 121.2(11) . .
N4 C30 C31 116.2(10) . .
C35 C31 C30 121.9(9) . .
N3 C31 C30 117.2(9) . .
N3 C31 C35 120.7(10) . .
C33 C32 N3 129.2(11) . .
C32 C33 C34 116.0(12) . .
C33 C34 C35 120.0(11) . .
C31 C35 C34 119.8(9) . .
C31 C35 C36 122.7(8) . .
C34 C35 C36 117.4(8) . .
C35 C36 Nd2 175.1(6) . .
O5 C36 C35 118.2(7) . .
O5 C36 Nd2 58.7(4) . .
O6 C36 C35 120.1(8) . .
O6 C36 O5 121.7(8) . .
O6 C36 Nd2 63.1(4) . .
C38 C37 Nd1 173.2(5) . .
O17 C37 C38 119.1(8) . .
O17 C37 Nd1 59.0(4) . .
O18 C37 C38 117.6(7) . .
O18 C37 O17 123.1(8) . .
O18 C37 Nd1 64.2(4) . .
C39 C38 C37 119.1(7) . .
C39 C38 C42 117.3(8) . .
C42 C38 C37 123.2(7) . .
C40 C39 C38 120.2(8) . .
C41 C40 C39 118.4(8) . .
N5 C41 C40 122.6(8) . .
C38 C42 C43 124.6(8) . .
N5 C42 C38 122.2(8) . .
N5 C42 C43 113.2(7) . .
C47 C43 C42 124.6(8) . .
N6 C43 C42 113.9(7) . .
N6 C43 C47 121.5(7) . .
N6 C44 C45 122.1(8) . .
C46 C45 C44 119.0(8) . .
C45 C46 C47 119.6(8) . .
C43 C47 C46 118.1(8) . .
C43 C47 C48 124.1(8) . .
C46 C47 C48 117.4(8) . .
C47 C48 Nd2 168.8(6) . .
O10 C48 C47 120.6(8) . .
O10 C48 O11 122.3(9) . .
O10 C48 Nd2 67.9(5) . .
O11 C48 C47 116.9(8) . .
O11 C48 Nd2 54.5(4) . .
C5 N1 C6 118.9(7) . .
C5 N1 Co1 122.9(6) . 6_544
C6 N1 Co1 110.1(5) . 6_544
C7 N2 Co1 114.6(5) . 6_544
C8 N2 C7 118.9(7) . .
C8 N2 Co1 122.2(5) . 6_544
C31 N3 C32 114.1(9) . .
C29 N4 C30 118.6(10) . .
C41 N5 C42 118.9(7) . .
C41 N5 Co1 124.5(6) . .
C42 N5 Co1 110.8(5) . .
C43 N6 Co1 110.6(5) . .
C44 N6 C43 119.6(7) . .
C44 N6 Co1 122.2(6) . .
C17 N7 C18 118.7(7) . .
C17 N7 Co1 121.7(5) . 9_665
C18 N7 Co1 114.3(5) . 9_665
C19 N8 Co1 110.4(5) . 9_665
C20 N8 C19 118.8(7) . .
C20 N8 Co1 123.0(6) . 9_665
C24 O3 Nd1 159.3(5) . 1_556
C24 O4 Nd2 149.3(5) . .
C36 O5 Nd2 95.6(5) . .
C36 O6 Nd2 91.7(5) . .
C48 O10 Nd2 87.2(5) . .
C48 O11 Nd2 100.4(5) . .
C1 O12 Nd2 165.1(5) . .
C1 O16 Nd1 141.6(5) . .
C37 O17 Nd1 96.2(5) . .
C37 O18 Nd1 91.1(5) . .
C25 O19 Nd1 98.4(7) . 1_556
C25 O20 Nd1 88.4(6) . 1_556
N2 Co1 N1 77.5(3) 4_565 4_565
N2 Co1 N5 174.4(3) 4_565 .
N2 Co1 N6 97.2(3) 4_565 .
N2 Co1 N8 101.1(3) 4_565 9_665
N5 Co1 N1 98.8(3) . 4_565
N6 Co1 N1 83.9(3) . 4_565
N6 Co1 N5 78.3(3) . .
N6 Co1 N8 97.4(3) . 9_665
N7 Co1 N1 101.0(3) 9_665 4_565
N7 Co1 N2 85.0(3) 9_665 4_565
N7 Co1 N5 99.8(3) 9_665 .
N7 Co1 N6 175.0(3) 9_665 .
N7 Co1 N8 77.7(3) 9_665 9_665
N8 Co1 N1 178.2(3) 9_665 4_565
N8 Co1 N5 82.8(3) 9_665 .
C25 Nd1 C37 114.2(3) 1_554 .
O3 Nd1 C25 87.7(3) 1_554 1_554
O3 Nd1 C37 87.4(2) 1_554 .
O3 Nd1 O13 147.25(19) 1_554 .
O3 Nd1 O14 71.27(19) 1_554 .
O3 Nd1 O15 77.53(19) 1_554 .
O3 Nd1 O16 139.69(19) 1_554 .
O3 Nd1 O17 100.5(2) 1_554 .
O3 Nd1 O18 75.47(19) 1_554 .
O3 Nd1 O19 70.6(2) 1_554 1_554
O3 Nd1 O20 106.7(2) 1_554 1_554
O13 Nd1 C25 73.5(2) . 1_554
O13 Nd1 C37 76.8(2) . .
O13 Nd1 O14 133.84(18) . .
O13 Nd1 O15 123.40(19) . .
O13 Nd1 O17 76.7(2) . .
O13 Nd1 O18 78.53(19) . .
O13 Nd1 O19 82.4(2) . 1_554
O13 Nd1 O20 65.4(2) . 1_554
O14 Nd1 C25 151.6(2) . 1_554
O14 Nd1 C37 84.5(2) . .
O14 Nd1 O17 69.46(19) . .
O14 Nd1 O18 100.88(19) . .
O14 Nd1 O19 141.8(2) . 1_554
O14 Nd1 O20 145.7(2) . 1_554
O15 Nd1 C25 80.2(2) . 1_554
O15 Nd1 C37 158.9(2) . .
O15 Nd1 O14 76.82(19) . .
O15 Nd1 O17 144.73(19) . .
O15 Nd1 O18 152.07(18) . .
O15 Nd1 O19 93.3(2) . 1_554
O15 Nd1 O20 69.5(2) . 1_554
O16 Nd1 C25 115.1(3) . 1_554
O16 Nd1 C37 110.0(2) . .
O16 Nd1 O13 73.06(18) . .
O16 Nd1 O14 74.47(19) . .
O16 Nd1 O15 74.52(19) . .
O16 Nd1 O17 86.55(18) . .
O16 Nd1 O18 132.32(19) . .
O16 Nd1 O19 138.9(2) . 1_554
O16 Nd1 O20 90.0(2) . 1_554
O17 Nd1 C25 135.1(2) . 1_554
O17 Nd1 C37 24.8(2) . .
O17 Nd1 O18 49.58(18) . .
O17 Nd1 O20 141.2(2) . 1_554
O18 Nd1 C25 91.7(2) . 1_554
O18 Nd1 C37 24.8(2) . .
O18 Nd1 O20 111.9(2) . 1_554
O19 Nd1 C25 24.3(3) 1_554 1_554
O19 Nd1 C37 95.4(2) 1_554 .
O19 Nd1 O17 119.6(2) 1_554 .
O19 Nd1 O18 71.1(2) 1_554 .
O19 Nd1 O20 49.4(2) 1_554 1_554
O20 Nd1 C25 25.1(2) 1_554 1_554
O20 Nd1 C37 129.8(2) 1_554 .
C36 Nd2 C48 113.6(2) . .
O4 Nd2 C36 107.7(2) . .
O4 Nd2 C48 110.2(2) . .
O4 Nd2 O5 83.3(2) . .
O4 Nd2 O6 130.59(18) . .
O4 Nd2 O7 78.66(19) . .
O4 Nd2 O8 78.28(19) . .
O4 Nd2 O9 74.7(2) . .
O4 Nd2 O10 86.4(2) . .
O4 Nd2 O11 134.3(2) . .
O5 Nd2 C36 25.7(2) . .
O5 Nd2 C48 132.1(2) . .
O5 Nd2 O6 50.88(19) . .
O5 Nd2 O8 145.3(2) . .
O5 Nd2 O9 73.8(3) . .
O5 Nd2 O10 138.9(2) . .
O6 Nd2 C36 25.2(2) . .
O6 Nd2 C48 92.5(2) . .
O6 Nd2 O10 114.65(19) . .
O7 Nd2 C36 83.1(2) . .
O7 Nd2 C48 156.0(2) . .
O7 Nd2 O5 69.9(2) . .
O7 Nd2 O6 98.21(19) . .
O7 Nd2 O8 77.69(19) . .
O7 Nd2 O9 136.9(2) . .
O7 Nd2 O10 145.81(19) . .
O8 Nd2 C36 158.4(2) . .
O8 Nd2 C48 82.2(2) . .
O8 Nd2 O6 150.00(18) . .
O8 Nd2 O9 127.5(2) . .
O8 Nd2 O10 69.19(18) . .
O9 Nd2 C36 73.8(2) . .
O9 Nd2 C48 66.7(3) . .
O9 Nd2 O6 75.5(2) . .
O9 Nd2 O10 65.0(2) . .
O10 Nd2 C36 130.9(2) . .
O10 Nd2 C48 24.9(2) . .
O11 Nd2 C36 94.9(2) . .
O11 Nd2 C48 25.1(2) . .
O11 Nd2 O5 118.6(2) . .
O11 Nd2 O6 70.99(19) . .
O11 Nd2 O7 144.71(19) . .
O11 Nd2 O8 95.05(19) . .
O11 Nd2 O9 74.4(2) . .
O11 Nd2 O10 49.98(19) . .
O12 Nd2 C36 88.4(2) . .
O12 Nd2 C48 91.1(2) . .
O12 Nd2 O4 144.02(19) . .
O12 Nd2 O5 104.1(2) . .
O12 Nd2 O6 74.37(19) . .
O12 Nd2 O7 71.46(19) . .
O12 Nd2 O8 76.20(18) . .
O12 Nd2 O9 141.3(2) . .
O12 Nd2 O10 107.37(19) . .
O12 Nd2 O11 73.26(19) . .

loop_
_geom_bond_atom_site_label_1
_geom_bond_atom_site_label_2
_geom_bond_distance
_geom_bond_site_symmetry_2
C1 C2 1.520(11) .
C1 O12 1.244(9) .
C1 O16 1.254(9) .
C2 C3 1.382(12) .
C2 C6 1.401(11) .
C3 C4 1.391(13) .
C4 C5 1.365(13) .
C5 N1 1.341(11) .
C6 C7 1.499(11) .
C6 N1 1.357(10) .
C7 C11 1.400(11) .
C7 N2 1.349(10) .
C8 C9 1.369(12) .
C8 N2 1.346(10) .
C9 C10 1.383(12) .
C10 C11 1.368(11) .
C11 C12 1.523(10) .
C12 O21 1.263(9) .
C12 O22 1.246(9) .
C13 C14 1.527(11) .
C13 O1 1.253(10) .
C13 O2 1.252(10) .
C14 C15 1.391(11) .
C14 C18 1.376(11) .
C15 C16 1.389(11) .
C16 C17 1.346(11) .
C17 N7 1.340(10) .
C18 C19 1.505(11) .
C18 N7 1.354(10) .
C19 C23 1.388(11) .
C19 N8 1.352(10) .
C20 C21 1.390(13) .
C20 N8 1.343(11) .
C21 C22 1.381(13) .
C22 C23 1.381(12) .
C23 C24 1.504(11) .
C24 O3 1.263(9) .
C24 O4 1.256(9) .
C25 C26 1.559(15) .
C25 O19 1.225(12) .
C25 O20 1.253(12) .
C25 Nd1 2.949(11) 1_556
C26 C27 1.421(16) .
C26 C30 1.369(15) .
C27 C28 1.390(15) .
C28 C29 1.367(16) .
C29 N4 1.329(14) .
C30 C31 1.475(15) .
C30 N4 1.351(13) .
C31 C35 1.390(13) .
C31 N3 1.374(13) .
C32 C33 1.306(16) .
C32 N3 1.377(15) .
C33 C34 1.375(15) .
C34 C35 1.398(13) .
C35 C36 1.499(11) .
C36 O5 1.266(10) .
C36 O6 1.236(10) .
C36 Nd2 2.904(8) .
C37 C38 1.526(12) .
C37 O17 1.260(10) .
C37 O18 1.249(10) .
C37 Nd1 2.983(8) .
C38 C39 1.397(12) .
C38 C42 1.398(12) .
C39 C40 1.384(12) .
C40 C41 1.381(12) .
C41 N5 1.337(11) .
C42 C43 1.482(11) .
C42 N5 1.352(11) .
C43 C47 1.392(12) .
C43 N6 1.356(11) .
C44 C45 1.390(12) .
C44 N6 1.329(11) .
C45 C46 1.371(12) .
C46 C47 1.405(12) .
C47 C48 1.500(12) .
C48 O10 1.247(11) .
C48 O11 1.276(11) .
C48 Nd2 2.958(9) .
N1 Co1 2.175(7) 6_544
N2 Co1 2.110(7) 6_544
N5 Co1 2.165(7) .
N6 Co1 2.144(7) .
N7 Co1 2.102(7) 9_665
N8 Co1 2.158(7) 9_665
O3 Nd1 2.381(5) 1_556
O4 Nd2 2.400(6) .
O5 Nd2 2.494(6) .
O6 Nd2 2.592(6) .
O7 Nd2 2.468(6) .
O8 Nd2 2.499(5) .
O9 Nd2 2.526(6) .
O10 Nd2 2.744(6) .
O11 Nd2 2.449(6) .
O12 Nd2 2.385(5) .
O13 Nd1 2.471(6) .
O14 Nd1 2.488(6) .
O15 Nd1 2.485(5) .
O16 Nd1 2.409(5) .
O17 Nd1 2.571(6) .
O18 Nd1 2.685(6) .
O19 Nd1 2.509(7) 1_556
O20 Nd1 2.703(7) 1_556
Co1 N1 2.175(7) 4_565
Co1 N2 2.110(7) 4_565
Co1 N7 2.102(7) 9_665
Co1 N8 2.158(7) 9_665
Nd1 C25 2.949(11) 1_554
Nd1 O3 2.381(5) 1_554
Nd1 O19 2.509(7) 1_554
Nd1 O20 2.703(7) 1_554

loop_
_platon_squeeze_void_nr
_platon_squeeze_void_average_x
_platon_squeeze_void_average_y
_platon_squeeze_void_average_z
_platon_squeeze_void_volume
_platon_squeeze_void_count_electrons
1 0.000 0.250 0.150 426.1 20.3
2 0.000 0.750 0.830 426.1 20.9
3 0.180 0.474 0.500 7.1 1.4
4 0.180 0.974 0.500 7.1 1.4
5 0.224 0.070 0.750 7.1 1.6
6 0.224 0.570 0.250 7.1 1.5
7 0.276 0.430 0.750 7.1 1.3
8 0.276 0.930 0.250 7.1 1.3
9 0.320 0.026 0.000 7.1 1.5
10 0.320 0.526 0.000 7.1 1.5
11 0.500 0.250 0.413 426.1 20.9
12 0.500 0.750 0.573 426.1 20.3
13 0.680 0.474 0.000 7.1 1.4
14 0.680 0.974 0.000 7.1 1.4
15 0.724 0.070 0.750 7.1 1.5
16 0.724 0.570 0.250 7.1 1.6
17 0.776 0.430 0.750 7.1 1.3
18 0.776 0.930 0.250 7.1 1.3
19 0.820 0.026 0.500 7.1 1.5
20 0.820 0.526 0.500 7.1 1.5
